data_1501612
loop_
_publ_author_name
'Dominic Lalibert\'e'
'Thierry Maris'
'James D. Wuest'

_publ_section_title
;
 Molecular tectonics - Use of urethanes and ureas derived from
 tetraphenylmethane and tetraphenylsilane to build porous chiral
 hydrogenbonded networks
;
_journal_name_full 'Can. J. Chem.'
_journal_page_first 386
_journal_page_last 398
_journal_paper_doi 10.1139/v03-208
_journal_volume 82
_journal_year 2004
_chemical_compound_source 'Synthesized by the authors. See text'
_chemical_formula_sum 'C47 H64 N8 O8'
_chemical_formula_weight 869.06
_chemical_name_systematic
; 
 ? 
;
_space_group_IT_number 80
_symmetry_cell_setting tetragonal
_symmetry_space_group_name_Hall 'I 4bw'
_symmetry_space_group_name_H-M 'I 41'
_atom_sites_solution_hydrogens geom
_atom_sites_solution_primary direct
_atom_sites_solution_secondary difmap
_audit_creation_method SHELXL-97
_cell_angle_alpha 90.00
_cell_angle_beta 90.00
_cell_angle_gamma 90.00
_cell_formula_units_Z 4
_cell_length_a 17.2392(3)
_cell_length_b 17.2392(3)
_cell_length_c 17.3495(3)
_cell_measurement_reflns_used 16283
_cell_measurement_temperature 293(2)
_cell_measurement_theta_max 73.02
_cell_measurement_theta_min 3.61
_cell_volume 5156.10(16)
_computing_cell_refinement 'SMART (Bruker, 1999)'
_computing_data_collection 'SAINT (Bruker, 1999)'
_computing_data_reduction 'SAINT (Bruker, 1999)'
_computing_molecular_graphics 'XP (Bruker, 1999)'
_computing_publication_material 'UdMX (local program)'
_computing_structure_refinement 'SHELXL97 (Sheldrick, 1997)'
_computing_structure_solution 'SHELXS97 (Sheldrick, 1997)'
_diffrn_ambient_temperature 293(2)
_diffrn_detector_area_resol_mean 5.5
_diffrn_measured_fraction_theta_full 0.991
_diffrn_measured_fraction_theta_max 0.991
_diffrn_measurement_device_type 'Bruker AXS Smart 2K/Platform'
_diffrn_measurement_method \w
_diffrn_radiation_monochromator graphite
_diffrn_radiation_source 'Sealed Tube'
_diffrn_radiation_type CuK\a
_diffrn_radiation_wavelength 1.54178
_diffrn_reflns_av_R_equivalents 0.037
_diffrn_reflns_av_sigmaI/netI 0.0281
_diffrn_reflns_limit_h_max 21
_diffrn_reflns_limit_h_min -21
_diffrn_reflns_limit_k_max 21
_diffrn_reflns_limit_k_min -21
_diffrn_reflns_limit_l_max 21
_diffrn_reflns_limit_l_min -19
_diffrn_reflns_number 31370
_diffrn_reflns_theta_full 73.14
_diffrn_reflns_theta_max 73.14
_diffrn_reflns_theta_min 3.61
_diffrn_standards_decay_% 0.50
_diffrn_standards_number 214
_exptl_absorpt_coefficient_mu 0.627
_exptl_absorpt_correction_T_max 0.8100
_exptl_absorpt_correction_T_min 0.5800
_exptl_absorpt_correction_type multi-scan
_exptl_absorpt_process_details 'Sadabs (Sheldrick,1996)'
_exptl_crystal_colour Colourless
_exptl_crystal_density_diffrn 1.120
_exptl_crystal_description block
_exptl_crystal_F_000 1864
_exptl_crystal_size_max 0.90
_exptl_crystal_size_mid 0.70
_exptl_crystal_size_min 0.50
_refine_diff_density_max 0.489
_refine_diff_density_min -0.413
_refine_diff_density_rms 0.088
_refine_ls_abs_structure_details 'Flack H D (1983), Acta Cryst. A39, 876-881'
_refine_ls_abs_structure_Flack -0.2(7)
_refine_ls_extinction_method none
_refine_ls_goodness_of_fit_ref 1.265
_refine_ls_hydrogen_treatment constr
_refine_ls_matrix_type full
_refine_ls_number_parameters 259
_refine_ls_number_reflns 4741
_refine_ls_number_restraints 37
_refine_ls_restrained_S_all 1.272
_refine_ls_R_factor_all 0.1357
_refine_ls_R_factor_gt 0.1089
_refine_ls_shift/su_max 0.023
_refine_ls_shift/su_mean 0.003
_refine_ls_structure_factor_coef Fsqd
_refine_ls_weighting_details 'calc w=1/[\s^2^(Fo^2^)+(0.1750P)^2^+0.0000P] where P=(Fo^2^+2Fc^2^)/3'
_refine_ls_weighting_scheme calc
_refine_ls_wR_factor_gt 0.2813
_refine_ls_wR_factor_ref 0.3059
_reflns_number_gt 3218
_reflns_number_total 4741
_reflns_threshold_expression >2sigma(I)
_cod_data_source_file deposit.cif
_cod_data_source_block jiw374
_cod_depositor_comments
;
The following automatic conversions were performed:

'_symmetry_cell_setting' value 'Tetragonal' changed to 'tetragonal'
according to the built-in table from CIF Core dictionary named
'cif_core.dic' version 2.4.1 from 2010-06-29.

Automatic conversion script
Id: cif_fix_values 1715 2011-07-08 13:25:40Z adriana 
;
_cod_original_sg_symbol_H-M I41
_cod_database_code 1501612

loop_
_symmetry_equiv_pos_as_xyz
'x, y, z'
'-x+1/2, -y+1/2, z+1/2'
'-y, x+1/2, z+1/4'
'y+1/2, -x, z+3/4'
'x+1/2, y+1/2, z+1/2'
'-x+1, -y+1, z+1'
'-y+1/2, x+1, z+3/4'
'y+1, -x+1/2, z+5/4'

loop_
_atom_site_label
_atom_site_type_symbol
_atom_site_fract_x
_atom_site_fract_y
_atom_site_fract_z
_atom_site_U_iso_or_equiv
_atom_site_adp_type
_atom_site_occupancy
_atom_site_symmetry_multiplicity
_atom_site_calc_flag
_atom_site_refinement_flags
_atom_site_disorder_assembly
_atom_site_disorder_group
C1 C 0.0000 0.5000 0.1019(4) 0.0491(9) Uani 1 2 d S . .
C11 C 0.0592(2) 0.4593(2) 0.0514(2) 0.0476(9) Uani 1 1 d . . .
C12 C 0.1383(3) 0.4514(3) 0.0700(3) 0.0689(12) Uani 1 1 d . . .
H12 H 0.1555 0.4744 0.1154 0.083 Uiso 1 1 calc . . .
C13 C 0.1916(3) 0.4126(3) 0.0266(3) 0.0719(13) Uani 1 1 d . . .
H13 H 0.2436 0.4116 0.0407 0.086 Uiso 1 1 calc . . .
C14 C 0.1661(3) 0.3743(3) -0.0393(2) 0.0680(12) Uani 1 1 d . . .
C15 C 0.0907(3) 0.3792(3) -0.0598(2) 0.0675(12) Uani 1 1 d . . .
H15 H 0.0737 0.3538 -0.1039 0.081 Uiso 1 1 calc . . .
C16 C 0.0376(2) 0.4221(3) -0.0157(2) 0.0612(10) Uani 1 1 d . . .
H16 H -0.0137 0.4254 -0.0321 0.073 Uiso 1 1 calc . . .
N17 N 0.2199(2) 0.3362(2) -0.0884(2) 0.0734(11) Uani 1 1 d . A .
H17 H 0.2110 0.3395 -0.1370 0.088 Uiso 1 1 calc . . .
C18 C 0.2812(4) 0.2968(3) -0.0683(3) 0.0805(15) Uani 1 1 d . . .
O18 O 0.3045(3) 0.2897(3) -0.0018(2) 0.1153(15) Uani 1 1 d . A .
C31 C -0.0425(2) 0.4377(2) 0.1546(2) 0.0515(9) Uani 1 1 d . . .
C32 C -0.0806(3) 0.4617(2) 0.2224(2) 0.0682(12) Uani 1 1 d . . .
H32 H -0.0792 0.5137 0.2367 0.082 Uiso 1 1 calc . . .
C33 C -0.1190(3) 0.4106(3) 0.2668(3) 0.0679(12) Uani 1 1 d . . .
H33 H -0.1426 0.4279 0.3118 0.082 Uiso 1 1 calc . . .
C34 C -0.1244(2) 0.3325(2) 0.2471(2) 0.0547(10) Uani 1 1 d . . .
C35 C -0.0869(3) 0.3104(3) 0.1816(3) 0.0710(13) Uani 1 1 d . . .
H35 H -0.0892 0.2585 0.1670 0.085 Uiso 1 1 calc . . .
C36 C -0.0451(2) 0.3618(2) 0.1355(2) 0.0578(10) Uani 1 1 d . . .
H36 H -0.0192 0.3439 0.0920 0.069 Uiso 1 1 calc . . .
N37 N -0.1652(2) 0.2831(2) 0.2972(2) 0.0702(11) Uani 1 1 d . B .
H37 H -0.1657 0.2956 0.3452 0.084 Uiso 1 1 calc . . .
C38 C -0.2049(3) 0.2161(3) 0.2767(3) 0.0802(15) Uani 1 1 d . . .
O38 O -0.2080(2) 0.1942(2) 0.20996(19) 0.0997(13) Uani 1 1 d . B .
N19 N 0.3345(5) 0.2699(5) -0.1252(5) 0.043(3) Uiso 0.312(12) 1 d PD A 1
H19 H 0.3216 0.2786 -0.1722 0.051 Uiso 0.31 1 calc P A 1
C20 C 0.4054(7) 0.2310(9) -0.1144(10) 0.081(5) Uiso 0.312(12) 1 d PD A 1
H20 H 0.4352 0.2411 -0.1615 0.097 Uiso 0.312(12) 1 calc PR A 1
C21 C 0.449(3) 0.274(3) -0.050(3) 0.39(5) Uiso 0.312(12) 1 d PD A 1
H21A H 0.4886 0.2415 -0.0269 0.470 Uiso 0.312(12) 1 calc PR A 1
H21B H 0.4139 0.2918 -0.0102 0.470 Uiso 0.312(12) 1 calc PR A 1
C22 C 0.487(4) 0.344(3) -0.092(6) 0.39(5) Uiso 0.312(12) 1 d PD A 1
H22A H 0.5420 0.3375 -0.0930 0.591 Uiso 0.312(12) 1 calc PR A 1
H22B H 0.4740 0.3910 -0.0653 0.591 Uiso 0.312(12) 1 calc PR A 1
H22C H 0.4674 0.3465 -0.1438 0.591 Uiso 0.312(12) 1 calc PR A 1
C23 C 0.417(5) 0.1441(16) -0.098(6) 0.40(5) Uiso 0.312(12) 1 d PD A 1
H23A H 0.3690 0.1215 -0.0819 0.599 Uiso 0.312(12) 1 calc PR A 1
H23B H 0.4551 0.1378 -0.0580 0.599 Uiso 0.312(12) 1 calc PR A 1
H23C H 0.4350 0.1186 -0.1440 0.599 Uiso 0.312(12) 1 calc PR A 1
N192 N 0.3010(6) 0.2433(6) -0.1251(6) 0.123(3) Uiso 0.688(12) 1 d PD A 2
H192 H 0.2741 0.2411 -0.1668 0.147 Uiso 0.69 1 calc P A 2
C202 C 0.3640(6) 0.1931(5) -0.1154(7) 0.114(3) Uiso 0.688(12) 1 d PD A 2
H202 H 0.3884 0.2128 -0.0683 0.137 Uiso 0.688(12) 1 calc PR A 2
C212 C 0.4266(12) 0.2091(12) -0.1773(11) 0.294(13) Uiso 0.688(12) 1 d PD A 2
H21C H 0.4635 0.1668 -0.1804 0.352 Uiso 0.688(12) 1 calc PR A 2
H21D H 0.4034 0.2171 -0.2276 0.352 Uiso 0.688(12) 1 calc PR A 2
C222 C 0.4658(7) 0.2842(7) -0.1474(9) 0.156(5) Uiso 0.688(12) 1 d PD A 2
H22D H 0.5072 0.2985 -0.1815 0.234 Uiso 0.688(12) 1 calc PR A 2
H22E H 0.4862 0.2753 -0.0967 0.234 Uiso 0.688(12) 1 calc PR A 2
H22F H 0.4282 0.3252 -0.1455 0.234 Uiso 0.688(12) 1 calc PR A 2
C232 C 0.367(3) 0.1050(8) -0.104(4) 0.45(3) Uiso 0.688(12) 1 d PD A 2
H23D H 0.3288 0.0896 -0.0671 0.676 Uiso 0.688(12) 1 calc PR A 2
H23E H 0.4178 0.0907 -0.0853 0.676 Uiso 0.688(12) 1 calc PR A 2
H23F H 0.3576 0.0795 -0.1521 0.676 Uiso 0.688(12) 1 calc PR A 2
N39 N -0.2473(5) 0.1854(4) 0.3356(4) 0.045(2) Uiso 0.432(14) 1 d PD B 3
H39 H -0.2497 0.2097 0.3789 0.055 Uiso 0.43 1 calc P B 3
C40 C -0.2872(6) 0.1147(4) 0.3270(5) 0.058(3) Uiso 0.432(14) 1 d PD B 3
H40 H -0.3152 0.1195 0.2780 0.070 Uiso 0.432(14) 1 calc PR B 3
C41 C -0.3497(8) 0.1232(8) 0.3895(8) 0.116(6) Uiso 0.432(14) 1 d PD B 3
H41A H -0.3251 0.1252 0.4398 0.139 Uiso 0.432(14) 1 calc PR B 3
H41B H -0.3835 0.0782 0.3885 0.139 Uiso 0.432(14) 1 calc PR B 3
C42 C -0.3986(10) 0.1972(9) 0.3776(12) 0.122(6) Uiso 0.432(14) 1 d PD B 3
H42A H -0.4354 0.2021 0.4188 0.183 Uiso 0.432(14) 1 calc PR B 3
H42B H -0.4256 0.1939 0.3293 0.183 Uiso 0.432(14) 1 calc PR B 3
H42C H -0.3651 0.2417 0.3771 0.183 Uiso 0.432(14) 1 calc PR B 3
C43 C -0.2439(9) 0.0374(7) 0.3213(10) 0.120(6) Uiso 0.432(14) 1 d PD B 3
H43A H -0.2099 0.0383 0.2775 0.180 Uiso 0.432(14) 1 calc PR B 3
H43B H -0.2806 -0.0041 0.3157 0.180 Uiso 0.432(14) 1 calc PR B 3
H43C H -0.2139 0.0295 0.3673 0.180 Uiso 0.432(14) 1 calc PR B 3
N392 N -0.2145(6) 0.1718(4) 0.3408(4) 0.069(2) Uiso 0.568(14) 1 d PD B 4
H392 H -0.1957 0.1873 0.3840 0.082 Uiso 0.57 1 calc P B 4
C402 C -0.2536(10) 0.1032(5) 0.3374(9) 0.126(5) Uiso 0.568(14) 1 d PD B 4
H402 H -0.2587 0.0859 0.2838 0.152 Uiso 0.568(14) 1 calc PR B 4
C412 C -0.3343(12) 0.113(2) 0.374(2) 0.37(3) Uiso 0.568(14) 1 d PD B 4
H41C H -0.3264 0.1282 0.4276 0.446 Uiso 0.568(14) 1 calc PR B 4
H41D H -0.3593 0.0631 0.3745 0.446 Uiso 0.568(14) 1 calc PR B 4
C422 C -0.3920(11) 0.1718(13) 0.3390(14) 0.175(7) Uiso 0.568(14) 1 d PD B 4
H42D H -0.4422 0.1644 0.3618 0.262 Uiso 0.568(14) 1 calc PR B 4
H42E H -0.3953 0.1635 0.2844 0.262 Uiso 0.568(14) 1 calc PR B 4
H42F H -0.3744 0.2237 0.3489 0.262 Uiso 0.568(14) 1 calc PR B 4
C432 C -0.2065(15) 0.0431(15) 0.3851(19) 0.273(14) Uiso 0.568(14) 1 d PD B 4
H43D H -0.1535 0.0431 0.3681 0.410 Uiso 0.568(14) 1 calc PR B 4
H43E H -0.2283 -0.0077 0.3779 0.410 Uiso 0.568(14) 1 calc PR B 4
H43F H -0.2086 0.0567 0.4387 0.410 Uiso 0.568(14) 1 calc PR B 4
O70 O 0.4882(16) 0.4477(17) 0.820(2) 0.500 Uiso 1 1 d D C 5
C71 C 0.465(2) 0.466(3) 0.743(3) 0.500 Uiso 1 1 d D . 5
O72 O 0.529(2) 0.455(2) 0.7034(18) 0.500 Uiso 1 1 d D . 5

loop_
_atom_site_aniso_label
_atom_site_aniso_U_11
_atom_site_aniso_U_22
_atom_site_aniso_U_33
_atom_site_aniso_U_23
_atom_site_aniso_U_13
_atom_site_aniso_U_12
C1 0.062(3) 0.052(3) 0.0340(18) 0.000 0.000 -0.006(3)
C11 0.0453(19) 0.059(2) 0.0382(18) 0.0095(16) 0.0040(15) -0.0096(17)
C12 0.068(3) 0.088(3) 0.050(3) -0.010(2) -0.011(2) 0.000(2)
C13 0.059(2) 0.086(3) 0.070(3) -0.014(3) -0.017(2) 0.017(2)
C14 0.098(3) 0.068(3) 0.038(2) -0.006(2) -0.005(2) -0.006(2)
C15 0.072(3) 0.102(3) 0.0284(19) -0.024(2) 0.0035(18) -0.018(2)
C16 0.059(2) 0.074(3) 0.051(3) -0.005(2) -0.0026(19) -0.0117(19)
N17 0.089(3) 0.092(3) 0.040(2) 0.0003(18) 0.0148(18) 0.024(2)
C18 0.102(4) 0.097(4) 0.043(3) -0.001(2) 0.001(2) 0.025(3)
O18 0.131(3) 0.154(4) 0.061(2) -0.010(2) -0.008(2) 0.074(3)
C31 0.055(2) 0.065(2) 0.0341(18) 0.0019(17) 0.0094(16) -0.0063(18)
C32 0.116(4) 0.055(2) 0.034(2) -0.0038(18) 0.020(2) -0.005(2)
C33 0.078(3) 0.072(3) 0.053(3) -0.011(2) 0.013(2) -0.013(2)
C34 0.079(3) 0.0455(18) 0.0400(19) 0.0168(16) 0.0067(19) -0.0119(17)
C35 0.107(3) 0.060(2) 0.046(2) 0.000(2) 0.022(2) -0.009(2)
C36 0.072(3) 0.059(2) 0.043(2) -0.0038(17) 0.0228(19) -0.0064(19)
N37 0.095(3) 0.077(2) 0.039(2) -0.0012(17) 0.0215(18) -0.014(2)
C38 0.107(4) 0.078(3) 0.056(3) 0.014(2) 0.026(3) -0.030(3)
O38 0.143(3) 0.117(3) 0.0399(18) -0.0047(19) 0.0124(19) -0.056(2)

loop_
_atom_type_symbol
_atom_type_description
_atom_type_scat_dispersion_real
_atom_type_scat_dispersion_imag
_atom_type_scat_source
C C 0.0181 0.0091 'International Tables Vol C Tables 4.2.6.8 and 6.1.1.4'
H H 0.0000 0.0000 'International Tables Vol C Tables 4.2.6.8 and 6.1.1.4'
N N 0.0311 0.0180 'International Tables Vol C Tables 4.2.6.8 and 6.1.1.4'
O O 0.0492 0.0322 'International Tables Vol C Tables 4.2.6.8 and 6.1.1.4'

loop_
_geom_angle_atom_site_label_1
_geom_angle_atom_site_label_2
_geom_angle_atom_site_label_3
_geom_angle_site_symmetry_1
_geom_angle_site_symmetry_3
_geom_angle
_geom_angle_publ_flag
C11 C1 C11 6_454 . 109.5(5) y
C11 C1 C31 6_454 6_454 109.3(2) y
C11 C1 C31 . 6_454 109.6(2) y
C11 C1 C31 6_454 . 109.6(2) y
C11 C1 C31 . . 109.3(2) y
C31 C1 C31 6_454 . 109.7(5) y
C16 C11 C12 . . 114.2(4) y
C16 C11 C1 . . 121.3(3) y
C12 C11 C1 . . 124.3(4) y
C13 C12 C11 . . 124.9(4) y
C13 C12 H12 . . 117.5 ?
C11 C12 H12 . . 117.5 ?
C12 C13 C14 . . 118.3(4) y
C12 C13 H13 . . 120.8 ?
C14 C13 H13 . . 120.9 ?
C15 C14 C13 . . 119.4(4) y
C15 C14 N17 . . 120.0(4) y
C13 C14 N17 . . 120.4(4) y
C14 C15 C16 . . 121.2(4) y
C14 C15 H15 . . 119.4 ?
C16 C15 H15 . . 119.4 ?
C11 C16 C15 . . 121.8(4) y
C11 C16 H16 . . 119.1 ?
C15 C16 H16 . . 119.1 ?
C18 N17 C14 . . 127.6(4) y
C18 N17 H17 . . 116.2 ?
C14 N17 H17 . . 116.2 ?
O18 C18 N17 . . 124.6(5) y
O18 C18 N192 . . 121.3(6) y
N17 C18 N192 . . 110.8(6) y
O18 C18 N19 . . 114.0(6) y
N17 C18 N19 . . 120.5(5) y
N192 C18 N19 . . 30.3(4) y
C36 C31 C32 . . 118.2(3) y
C36 C31 C1 . . 122.0(3) y
C32 C31 C1 . . 119.8(3) y
C33 C32 C31 . . 121.1(4) y
C33 C32 H32 . . 119.5 ?
C31 C32 H32 . . 119.5 ?
C32 C33 C34 . . 121.7(4) y
C32 C33 H33 . . 119.1 ?
C34 C33 H33 . . 119.1 ?
C35 C34 C33 . . 116.3(3) y
C35 C34 N37 . . 125.8(3) y
C33 C34 N37 . . 117.8(4) y
C34 C35 C36 . . 123.1(4) y
C34 C35 H35 . . 118.4 ?
C36 C35 H35 . . 118.4 ?
C31 C36 C35 . . 119.5(4) y
C31 C36 H36 . . 120.2 ?
C35 C36 H36 . . 120.2 ?
C38 N37 C34 . . 126.2(4) y
C38 N37 H37 . . 116.9 ?
C34 N37 H37 . . 116.9 ?
O38 C38 N392 . . 126.7(5) y
O38 C38 N39 . . 124.7(5) y
N392 C38 N39 . . 26.3(3) y
O38 C38 N37 . . 121.5(4) y
N392 C38 N37 . . 108.5(5) y
N39 C38 N37 . . 113.2(5) y
C20 N19 C18 . . 128.6(1) y
C20 N19 H19 . . 115.7 ?
C18 N19 H19 . . 115.7 ?
N19 C20 C23 . . 127(3) y
N19 C20 C21 . . 107(2) y
C23 C20 C21 . . 106(3) y
N19 C20 H20 . . 105 ?
C23 C20 H20 . . 105 ?
C21 C20 H20 . . 105 ?
C20 C21 C22 . . 103.9(8) y
C20 C21 H21A . . 111 ?
C22 C21 H21A . . 111 ?
C20 C21 H21B . . 111 ?
C22 C21 H21B . . 111 ?
H21A C21 H21B . . 109 ?
C21 C22 H22A . . 109.5 ?
C21 C22 H22B . . 109.5 ?
H22A C22 H22B . . 109.5 ?
C21 C22 H22C . . 109.5 ?
H22A C22 H22C . . 109.5 ?
H22B C22 H22C . . 109.5 ?
C20 C23 H23A . . 109.4 ?
C20 C23 H23B . . 109.5 ?
H23A C23 H23B . . 109.5 ?
C20 C23 H23C . . 109.5 ?
H23A C23 H23C . . 109.5 ?
H23B C23 H23C . . 109.5 ?
C18 N192 C202 . . 121.0(8) y
C18 N192 H192 . . 119.5 ?
C202 N192 H192 . . 119.5 ?
N192 C202 C232 . . 131(2) y
N192 C202 C212 . . 110.40(13) y
C232 C202 C212 . . 104(2) y
N192 C202 H202 . . 102.6 ?
C232 C202 H202 . . 102.6 ?
C212 C202 H202 . . 102.6 ?
C222 C212 C202 . . 102.7(7) y
C222 C212 H21C . . 111.2 ?
C202 C212 H21C . . 111.2 ?
C222 C212 H21D . . 111.2 ?
C202 C212 H21D . . 111.2 ?
H21C C212 H21D . . 109.1 ?
C212 C222 H22D . . 109.5 ?
C212 C222 H22E . . 109.5 ?
H22D C222 H22E . . 109.5 ?
C212 C222 H22F . . 109.5 ?
H22D C222 H22F . . 109.5 ?
H22E C222 H22F . . 109.5 ?
C202 C232 H23D . . 109.5 ?
C202 C232 H23E . . 109.5 ?
H23D C232 H23E . . 109.5 ?
C202 C232 H23F . . 109.5 ?
H23D C232 H23F . . 109.5 ?
H23E C232 H23F . . 109.5 ?
C38 N39 C40 . . 121.2(6) y
C38 N39 H39 . . 119.4 ?
C40 N39 H39 . . 119.4 ?
N39 C40 C43 . . 121.5(1) y
N39 C40 C41 . . 100.6(8) y
C43 C40 C41 . . 118.0(9) y
N39 C40 H40 . . 105 ?
C43 C40 H40 . . 105 ?
C41 C40 H40 . . 105 ?
C40 C41 C42 . . 111.50(11) y
C40 C41 H41A . . 109.3 ?
C42 C41 H41A . . 109.3 ?
C40 C41 H41B . . 109.3 ?
C42 C41 H41B . . 109.3 ?
H41A C41 H41B . . 108 ?
C41 C42 H42A . . 109.5 ?
C41 C42 H42B . . 109.5 ?
H42A C42 H42B . . 109.5 ?
C41 C42 H42C . . 109.5 ?
H42A C42 H42C . . 109.5 ?
H42B C42 H42C . . 109.5 ?
C40 C43 H43A . . 109.5 ?
C40 C43 H43B . . 109.5 ?
H43A C43 H43B . . 109.5 ?
C40 C43 H43C . . 109.5 ?
H43A C43 H43C . . 109.5 ?
H43B C43 H43C . . 109.5 ?
C38 N392 C402 . . 120.9(9) y
C38 N392 H392 . . 119.6 ?
C402 N392 H392 . . 119.6 ?
N392 C402 C412 . . 109.20(18) y
N392 C402 C432 . . 107.30(15) y
C412 C402 C432 . . 109.20(15) y
N392 C402 H402 . . 110.4 ?
C412 C402 H402 . . 110.4 ?
C432 C402 H402 . . 110.4 ?
C402 C412 C422 . . 119.60(18) y
C402 C412 H41C . . 107.4 ?
C422 C412 H41C . . 107.4 ?
C402 C412 H41D . . 107.4 ?
C422 C412 H41D . . 107.4 ?
H41C C412 H41D . . 107 ?
C412 C422 H42D . . 109.5 ?
C412 C422 H42E . . 109.5 ?
H42D C422 H42E . . 109.5 ?
C412 C422 H42F . . 109.5 ?
H42D C422 H42F . . 109.5 ?
H42E C422 H42F . . 109.5 ?
C402 C432 H43D . . 109.5 ?
C402 C432 H43E . . 109.5 ?
H43D C432 H43E . . 109.5 ?
C402 C432 H43F . . 109.5 ?
H43D C432 H43F . . 109.5 ?
H43E C432 H43F . . 109.5 ?
O72 C71 O70 . . 104(3) y
O72 C71 O72 . 6_554 80(3) y
O70 C71 O72 . 6_554 127(4) y
O72 C71 C71 . 6_554 60(2) y
O70 C71 C71 . 6_554 88(3) y
O72 C71 C71 6_554 6_554 48(2) y
C71 O72 C71 . 6_554 72(4) y

loop_
_geom_bond_atom_site_label_1
_geom_bond_atom_site_label_2
_geom_bond_site_symmetry_2
_geom_bond_distance
_geom_bond_publ_flag
C1 C11 6_454 1.517(5) y
C1 C11 . 1.517(5) y
C1 C31 6_454 1.589(5) y
C1 C31 . 1.589(5) y
C11 C16 . 1.380(5) y
C11 C12 . 1.408(6) y
C12 C13 . 1.364(6) y
C12 H12 . 0.9301 ?
C13 C14 . 1.391(6) y
C13 H13 . 0.93 ?
C14 C15 . 1.349(6) y
C14 N17 . 1.420(6) y
C15 C16 . 1.404(6) y
C15 H15 . 0.9299 ?
C16 H16 . 0.93 ?
N17 C18 . 1.304(6) y
N17 H17 . 0.8599 ?
C18 O18 . 1.228(6) y
C18 N192 . 1.391(10) y
C18 N19 . 1.425(10) y
C31 C36 . 1.352(6) y
C31 C32 . 1.410(5) y
C32 C33 . 1.344(6) y
C32 H32 . 0.93 ?
C33 C34 . 1.393(5) y
C33 H33 . 0.93 ?
C34 C35 . 1.362(6) y
C34 N37 . 1.405(5) y
C35 C36 . 1.394(6) y
C35 H35 . 0.93 ?
C36 H36 . 0.9299 ?
N37 C38 . 1.389(6) y
N37 H37 . 0.8601 ?
C38 O38 . 1.219(6) y
C38 N392 . 1.359(8) y
C38 N39 . 1.364(8) y
N19 C20 . 1.407(8) y
N19 H19 . 0.8599 ?
C20 C23 . 1.538(8) y
C20 C21 . 1.543(9) y
C20 H20 . 0.98 ?
C21 C22 . 1.543(9) y
C21 H21a . 0.97 ?
C21 H21b . 0.97 ?
C22 H22a . 0.96 ?
C22 H22b . 0.96 ?
C22 H22c . 0.96 ?
C23 H23a . 0.96 ?
C23 H23b . 0.96 ?
C23 H23c . 0.96 ?
N192 C202 . 1.398(11) y
N192 H192 . 0.8599 ?
C202 C232 . 1.534(8) y
C202 C212 . 1.549(8) y
C202 H202 . 0.98 ?
C212 C222 . 1.548(8) y
C212 H21c . 0.97 ?
C212 H21d . 0.97 ?
C222 H22d . 0.96 ?
C222 H22e . 0.96 ?
C222 H22f . 0.96 ?
C232 H23d . 0.96 ?
C232 H23e . 0.96 ?
C232 H23f . 0.96 ?
N39 C40 . 1.408(7) y
N39 H39 . 0.8601 ?
C40 C43 . 1.531(8) y
C40 C41 . 1.536(8) y
C40 H40 . 0.98 ?
C41 C42 . 1.543(8) y
C41 H41a . 0.97 ?
C41 H41b . 0.97 ?
C42 H42a . 0.96 ?
C42 H42b . 0.96 ?
C42 H42c . 0.96 ?
C43 H43a . 0.96 ?
C43 H43b . 0.96 ?
C43 H43c . 0.96 ?
N392 C402 . 1.363(10) y
N392 H392 . 0.8601 ?
C402 C412 . 1.540(8) y
C402 C432 . 1.555(8) y
C402 H402 . 0.98 ?
C412 C422 . 1.540(8) y
C412 H41c . 0.97 ?
C412 H41d . 0.97 ?
C422 H42d . 0.96 ?
C422 H42e . 0.96 ?
C422 H42f . 0.96 ?
C432 H43d . 0.96 ?
C432 H43e . 0.96 ?
C432 H43f . 0.96 ?
O70 C71 . 1.421(9) y
C71 O72 . 1.307(9) y
C71 O72 6_554 1.53(4) y
C71 C71 6_554 1.68(9) y
O72 C71 6_554 1.53(4) y

loop_
_geom_hbond_atom_site_label_D
_geom_hbond_atom_site_label_H
_geom_hbond_atom_site_label_A
_geom_hbond_distance_DH
_geom_hbond_distance_HA
_geom_hbond_distance_DA
_geom_hbond_angle_DHA
_geom_hbond_site_symmetry_A
N17 H17 O18 0.86 2.08 2.893(5) 157.1 7_544
N37 H37 O38 0.86 2.05 2.872(5) 159.1 3
N19 H19 O18 0.86 2.41 3.126(10) 141.6 7_544
N192 H192 O18 0.86 2.14 2.898(10) 146.6 7_544
N392 H392 O38 0.86 2.24 2.948(8) 140.2 3

loop_
_geom_torsion_atom_site_label_1
_geom_torsion_atom_site_label_2
_geom_torsion_atom_site_label_3
_geom_torsion_atom_site_label_4
_geom_torsion_site_symmetry_1
_geom_torsion_site_symmetry_4
_geom_torsion
_geom_torsion_publ_flag
C11 C1 C11 C16 6_454 . -38.9(3) y
C31 C1 C11 C16 6_454 . -158.7(4) y
C31 C1 C11 C16 . . 81.1(5) y
C11 C1 C11 C12 6_454 . 145.4(4) y
C31 C1 C11 C12 6_454 . 25.6(5) y
C31 C1 C11 C12 . . -94.6(4) y
C16 C11 C12 C13 . . 1.5(7) y
C1 C11 C12 C13 . . 177.5(4) y
C11 C12 C13 C14 . . -3.3(8) y
C12 C13 C14 C15 . . 2.5(7) y
C12 C13 C14 N17 . . 177.0(4) y
C13 C14 C15 C16 . . -0.2(7) y
N17 C14 C15 C16 . . -174.6(4) y
C12 C11 C16 C15 . . 1.0(6) y
C1 C11 C16 C15 . . -175.1(4) y
C14 C15 C16 C11 . . -1.7(7) y
C15 C14 N17 C18 . . -147.4(5) y
C13 C14 N17 C18 . . 38.2(7) y
C14 N17 C18 O18 . . -4.0(1) y
C14 N17 C18 N192 . . 155.6(7) y
C14 N17 C18 N19 . . -172.4(6) y
C11 C1 C31 C36 6_454 . 97.7(4) y
C11 C1 C31 C36 . . -22.2(5) y
C31 C1 C31 C36 6_454 . -142.3(4) y
C11 C1 C31 C32 6_454 . -80.6(5) y
C11 C1 C31 C32 . . 159.5(4) y
C31 C1 C31 C32 6_454 . 39.4(3) y
C36 C31 C32 C33 . . -0.5(7) y
C1 C31 C32 C33 . . 177.9(4) y
C31 C32 C33 C34 . . -1.4(8) y
C32 C33 C34 C35 . . 1.7(7) y
C32 C33 C34 N37 . . 179.5(5) y
C33 C34 C35 C36 . . -0.2(7) y
N37 C34 C35 C36 . . -177.8(4) y
C32 C31 C36 C35 . . 1.9(7) y
C1 C31 C36 C35 . . -176.4(4) y
C34 C35 C36 C31 . . -1.7(7) y
C35 C34 N37 C38 . . -31.4(7) y
C33 C34 N37 C38 . . 151.0(5) y
C34 N37 C38 O38 . . -0.6(8) y
C34 N37 C38 N392 . . 160.2(6) y
C34 N37 C38 N39 . . -172.1(6) y
O18 C18 N19 C20 . . 6.20(14) y
N17 C18 N19 C20 . . 175.80(11) y
N192 C18 N19 C20 . . -105.10(15) y
C18 N19 C20 C23 . . 81(5) y
C18 N19 C20 C21 . . -46(3) y
N19 C20 C21 C22 . . -81(5) y
C23 C20 C21 C22 . . 141(6) y
O18 C18 N192 C202 . . -18.10(14) y
N17 C18 N192 C202 . . -178.5(8) y
N19 C18 N192 C202 . . 66.40(11) y
C18 N192 C202 C232 . . 111(3) y
C18 N192 C202 C212 . . -117.10(11) y
N192 C202 C212 C222 . . 76.40(17) y
C232 C202 C212 C222 . . -139(3) y
O38 C38 N39 C40 . . 13.10(12) y
N392 C38 N39 C40 . . -90.90(12) y
N37 C38 N39 C40 . . -175.8(7) y
C38 N39 C40 C43 . . 70.60(13) y
C38 N39 C40 C41 . . -156.8(1) y
N39 C40 C41 C42 . . 56.70(15) y
C43 C40 C41 C42 . . -168.80(14) y
O38 C38 N392 C402 . . -22.10(12) y
N39 C38 N392 C402 . . 73.20(11) y
N37 C38 N392 C402 . . 178.3(8) y
C38 N392 C402 C412 . . -105.40(17) y
C38 N392 C402 C432 . . 136.40(16) y
N392 C402 C412 C422 . . 62(4) y
C432 C402 C412 C422 . . 178(3) y
O70 C71 O72 C71 . 6_554 -79(3) y
O72 C71 O72 C71 6_554 6_554 47(3) y
